data_4067454
loop_
_publ_author_name
'Adams, Christopher J.'
'Franken, Andreas'
'Hodson, Bruce E.'
'McGrath, Thomas D.'
'Stone, F. Gordon A.'

_publ_section_title
;
 Paramagnetic 10-Vertex Ferramonocarboranes
;
_journal_issue 10
_journal_name_full Organometallics
_journal_page_first 2377
_journal_paper_doi 10.1021/om9009679
_journal_volume 29
_journal_year 2010
_chemical_formula_sum 'C45 H54 B8 Fe N2 O P3'
_chemical_formula_weight 874.14
_chemical_name_systematic
; 
 ? 
;
_space_group_IT_number 14
_symmetry_cell_setting monoclinic
_symmetry_space_group_name_Hall '-P 2ybc'
_symmetry_space_group_name_H-M 'P 1 21/c 1'
_atom_sites_solution_hydrogens geom
_atom_sites_solution_primary direct
_atom_sites_solution_secondary difmap
_audit_creation_method SHELXL-97
_cell_angle_alpha 90.00
_cell_angle_beta 91.011(13)
_cell_angle_gamma 90.00
_cell_formula_units_Z 4
_cell_length_a 14.296(5)
_cell_length_b 10.490(3)
_cell_length_c 30.430(11)
_cell_measurement_reflns_used 9870
_cell_measurement_temperature 110(2)
_cell_measurement_theta_max 27.12
_cell_measurement_theta_min 2.41
_cell_volume 4563(3)
_computing_cell_refinement 'Bruker APEX2 (Bruker, 2003)'
_computing_data_collection 'Bruker APEX2 (Bruker, 2003)'
_computing_data_reduction 'Bruker APEX2 (Bruker, 2003)'
_computing_molecular_graphics 'Bruker SHELXTL (Bruker, 2001)'
_computing_publication_material 'Bruker SHELXTL (Bruker, 2001)'
_computing_structure_refinement 'Bruker SHELXTL (Bruker, 2001)'
_computing_structure_solution 'Bruker SHELXTL (Bruker, 2001)'
_diffrn_ambient_temperature 110(2)
_diffrn_measured_fraction_theta_full 0.997
_diffrn_measured_fraction_theta_max 0.996
_diffrn_measurement_device_type 'Bruker-Nonius X8 APEX CCD area detector'
_diffrn_measurement_method 'phi and omega scans'
_diffrn_radiation_monochromator graphite
_diffrn_radiation_source 'fine-focus sealed tube'
_diffrn_radiation_type MoK\a
_diffrn_radiation_wavelength 0.71070
_diffrn_reflns_av_R_equivalents 0.0546
_diffrn_reflns_av_sigmaI/netI 0.0449
_diffrn_reflns_limit_h_max 17
_diffrn_reflns_limit_h_min -17
_diffrn_reflns_limit_k_max 9
_diffrn_reflns_limit_k_min -12
_diffrn_reflns_limit_l_max 36
_diffrn_reflns_limit_l_min -36
_diffrn_reflns_number 46037
_diffrn_reflns_theta_full 25.00
_diffrn_reflns_theta_max 25.37
_diffrn_reflns_theta_min 2.77
_exptl_absorpt_coefficient_mu 0.473
_exptl_absorpt_correction_T_max 0.9454
_exptl_absorpt_correction_T_min 0.9324
_exptl_absorpt_correction_type multi-scan
_exptl_absorpt_process_details 'SADABS (Bruker, 2003)'
_exptl_crystal_colour purple
_exptl_crystal_density_diffrn 1.273
_exptl_crystal_density_method 'not measured'
_exptl_crystal_description fragment
_exptl_crystal_F_000 1828
_exptl_crystal_size_max 0.15
_exptl_crystal_size_mid 0.13
_exptl_crystal_size_min 0.12
_refine_diff_density_max 0.514
_refine_diff_density_min -0.315
_refine_diff_density_rms 0.061
_refine_ls_extinction_method none
_refine_ls_goodness_of_fit_ref 1.028
_refine_ls_hydrogen_treatment constr
_refine_ls_matrix_type full
_refine_ls_number_parameters 544
_refine_ls_number_reflns 8358
_refine_ls_number_restraints 0
_refine_ls_restrained_S_all 1.028
_refine_ls_R_factor_all 0.0546
_refine_ls_R_factor_gt 0.0395
_refine_ls_shift/su_max 0.001
_refine_ls_shift/su_mean 0.000
_refine_ls_structure_factor_coef Fsqd
_refine_ls_weighting_details 'calc w=1/[\s^2^(Fo^2^)+(0.0447P)^2^+3.6072P] where P=(Fo^2^+2Fc^2^)/3'
_refine_ls_weighting_scheme calc
_refine_ls_wR_factor_gt 0.0937
_refine_ls_wR_factor_ref 0.1012
_reflns_number_gt 6672
_reflns_number_total 8358
_reflns_threshold_expression >2sigma(I)
_cod_data_source_file om9009679_si_001.cif
_cod_data_source_block 4
_cod_original_cell_volume 4562(3)
_cod_original_sg_symbol_H-M P21/c
_cod_database_code 4067454

loop_
_symmetry_equiv_pos_as_xyz
'x, y, z'
'-x, y+1/2, -z+1/2'
'-x, -y, -z'
'x, -y-1/2, z-1/2'

loop_
_atom_site_label
_atom_site_type_symbol
_atom_site_fract_x
_atom_site_fract_y
_atom_site_fract_z
_atom_site_U_iso_or_equiv
_atom_site_adp_type
_atom_site_occupancy
_atom_site_symmetry_multiplicity
_atom_site_calc_flag
_atom_site_refinement_flags
P1 P 0.70208(4) 0.55897(5) 0.063128(19) 0.01652(14) Uani 1 1 d .
N1 N 0.12285(13) 0.63730(17) 0.15550(6) 0.0194(4) Uani 1 1 d .
C1 C 0.68658(17) 0.1001(2) 0.10040(9) 0.0266(6) Uani 1 1 d .
H1 H 0.7346 0.0157 0.1000 0.032 Uiso 1 1 calc R
P2 P 0.21742(4) 0.56148(5) 0.148055(19) 0.01618(14) Uani 1 1 d .
B2 B 0.70695(19) 0.2306(2) 0.07507(9) 0.0219(6) Uani 1 1 d .
H2 H 0.7701 0.2422 0.0541 0.026 Uiso 1 1 calc R
P3 P 0.09838(4) 0.77285(5) 0.175463(19) 0.01623(14) Uani 1 1 d .
B3 B 0.6032(2) 0.1320(3) 0.06533(10) 0.0241(6) Uani 1 1 d .
H3 H 0.5849 0.0677 0.0371 0.029 Uiso 1 1 calc R
B4 B 0.5878(2) 0.1089(3) 0.12413(10) 0.0250(6) Uani 1 1 d .
H4 H 0.5574 0.0260 0.1421 0.030 Uiso 1 1 calc R
B5 B 0.6895(2) 0.2072(3) 0.13802(9) 0.0236(6) Uani 1 1 d .
H5 H 0.7384 0.2009 0.1671 0.028 Uiso 1 1 calc R
Fe6 Fe 0.67381(2) 0.40350(3) 0.112837(10) 0.01623(10) Uani 1 1 d .
B7 B 0.59808(18) 0.3034(2) 0.05934(9) 0.0197(6) Uani 1 1 d .
H7 H 0.5911 0.3449 0.0255 0.024 Uiso 1 1 calc R
B8 B 0.51386(19) 0.2154(3) 0.09369(9) 0.0230(6) Uani 1 1 d .
H8 H 0.4388 0.1891 0.0877 0.028 Uiso 1 1 calc R
B9 B 0.57423(19) 0.2697(3) 0.14401(9) 0.0221(6) Uani 1 1 d .
H9 H 0.5478 0.2848 0.1781 0.027 Uiso 1 1 calc R
B10 B 0.53503(18) 0.3737(3) 0.10129(9) 0.0198(6) Uani 1 1 d .
H10 H 0.4833 0.4539 0.1008 0.024 Uiso 1 1 calc R
C11 C 0.75759(16) 0.5069(2) 0.01225(8) 0.0221(5) Uani 1 1 d .
H11A H 0.7227 0.4326 0.0004 0.027 Uiso 1 1 calc R
H11B H 0.7521 0.5764 -0.0096 0.027 Uiso 1 1 calc R
C12 C 0.86093(17) 0.4702(3) 0.01731(8) 0.0288(6) Uani 1 1 d .
H12A H 0.8984 0.5471 0.0228 0.043 Uiso 1 1 calc R
H12B H 0.8817 0.4289 -0.0097 0.043 Uiso 1 1 calc R
H12C H 0.8688 0.4113 0.0421 0.043 Uiso 1 1 calc R
C21 C 0.78330(16) 0.6839(2) 0.08135(8) 0.0218(5) Uani 1 1 d .
H21A H 0.8454 0.6445 0.0867 0.026 Uiso 1 1 calc R
H21B H 0.7900 0.7459 0.0571 0.026 Uiso 1 1 calc R
C22 C 0.75645(18) 0.7566(2) 0.12245(8) 0.0265(6) Uani 1 1 d .
H22A H 0.6933 0.7918 0.1185 0.040 Uiso 1 1 calc R
H22B H 0.8010 0.8263 0.1276 0.040 Uiso 1 1 calc R
H22C H 0.7577 0.6987 0.1477 0.040 Uiso 1 1 calc R
C31 C 0.59659(16) 0.6420(2) 0.04441(8) 0.0217(5) Uani 1 1 d .
H31A H 0.5589 0.5821 0.0262 0.026 Uiso 1 1 calc R
H31B H 0.5593 0.6632 0.0705 0.026 Uiso 1 1 calc R
C32 C 0.61033(18) 0.7639(2) 0.01798(8) 0.0282(6) Uani 1 1 d .
H32A H 0.6417 0.8279 0.0365 0.042 Uiso 1 1 calc R
H32B H 0.5493 0.7966 0.0081 0.042 Uiso 1 1 calc R
H32C H 0.6488 0.7456 -0.0076 0.042 Uiso 1 1 calc R
C41 C 0.18766(16) 0.4278(2) 0.11300(7) 0.0176(5) Uani 1 1 d .
C42 C 0.09550(16) 0.4105(2) 0.09920(7) 0.0198(5) Uani 1 1 d .
H42 H 0.0496 0.4727 0.1059 0.024 Uiso 1 1 calc R
C43 C 0.07061(17) 0.3022(2) 0.07556(8) 0.0245(5) Uani 1 1 d .
H43 H 0.0077 0.2906 0.0658 0.029 Uiso 1 1 calc R
C44 C 0.13717(17) 0.2110(2) 0.06623(8) 0.0229(5) Uani 1 1 d .
H44 H 0.1195 0.1362 0.0506 0.027 Uiso 1 1 calc R
C45 C 0.22915(17) 0.2279(2) 0.07945(7) 0.0210(5) Uani 1 1 d .
H45 H 0.2746 0.1650 0.0728 0.025 Uiso 1 1 calc R
C46 C 0.25533(16) 0.3369(2) 0.10253(7) 0.0188(5) Uani 1 1 d .
H46 H 0.3188 0.3496 0.1112 0.023 Uiso 1 1 calc R
C51 C 0.26695(16) 0.4970(2) 0.19835(7) 0.0188(5) Uani 1 1 d .
C52 C 0.21350(17) 0.5014(2) 0.23632(7) 0.0212(5) Uani 1 1 d .
H52 H 0.1538 0.5412 0.2355 0.025 Uiso 1 1 calc R
C53 C 0.24725(18) 0.4481(2) 0.27509(8) 0.0260(6) Uani 1 1 d .
H53 H 0.2112 0.4526 0.3010 0.031 Uiso 1 1 calc R
C54 C 0.33339(18) 0.3883(2) 0.27609(8) 0.0287(6) Uani 1 1 d .
H54 H 0.3563 0.3511 0.3026 0.034 Uiso 1 1 calc R
C55 C 0.38646(18) 0.3825(2) 0.23849(8) 0.0286(6) Uani 1 1 d .
H55 H 0.4455 0.3409 0.2394 0.034 Uiso 1 1 calc R
C56 C 0.35450(16) 0.4366(2) 0.19960(8) 0.0232(5) Uani 1 1 d .
H56 H 0.3914 0.4328 0.1740 0.028 Uiso 1 1 calc R
C61 C 0.30357(15) 0.6595(2) 0.12181(7) 0.0185(5) Uani 1 1 d .
C62 C 0.38222(16) 0.7066(2) 0.14427(8) 0.0236(5) Uani 1 1 d .
H62 H 0.3985 0.6752 0.1727 0.028 Uiso 1 1 calc R
C63 C 0.43637(17) 0.7995(2) 0.12473(9) 0.0291(6) Uani 1 1 d .
H63 H 0.4900 0.8315 0.1399 0.035 Uiso 1 1 calc R
C64 C 0.41374(18) 0.8462(2) 0.08364(9) 0.0300(6) Uani 1 1 d .
H64 H 0.4509 0.9111 0.0709 0.036 Uiso 1 1 calc R
C65 C 0.33632(19) 0.7982(2) 0.06076(9) 0.0304(6) Uani 1 1 d .
H65 H 0.3212 0.8288 0.0321 0.037 Uiso 1 1 calc R
C66 C 0.28130(17) 0.7055(2) 0.07998(8) 0.0243(5) Uani 1 1 d .
H66 H 0.2281 0.6731 0.0645 0.029 Uiso 1 1 calc R
C71 C 0.19832(15) 0.8672(2) 0.19237(7) 0.0175(5) Uani 1 1 d .
C72 C 0.24812(16) 0.8349(2) 0.23092(7) 0.0199(5) Uani 1 1 d .
H72 H 0.2266 0.7676 0.2490 0.024 Uiso 1 1 calc R
C73 C 0.32867(16) 0.9011(2) 0.24258(8) 0.0233(5) Uani 1 1 d .
H73 H 0.3620 0.8796 0.2688 0.028 Uiso 1 1 calc R
C74 C 0.36071(17) 0.9988(2) 0.21608(8) 0.0259(6) Uani 1 1 d .
H74 H 0.4157 1.0445 0.2243 0.031 Uiso 1 1 calc R
C75 C 0.31261(17) 1.0299(2) 0.17766(8) 0.0245(5) Uani 1 1 d .
H75 H 0.3352 1.0960 0.1593 0.029 Uiso 1 1 calc R
C76 C 0.23140(16) 0.9646(2) 0.16578(8) 0.0197(5) Uani 1 1 d .
H76 H 0.1984 0.9866 0.1395 0.024 Uiso 1 1 calc R
C81 C 0.03351(15) 0.8644(2) 0.13482(7) 0.0188(5) Uani 1 1 d .
C82 C -0.01041(16) 0.9773(2) 0.14722(8) 0.0234(5) Uani 1 1 d .
H82 H -0.0053 1.0061 0.1768 0.028 Uiso 1 1 calc R
C83 C -0.06150(17) 1.0474(2) 0.11652(9) 0.0280(6) Uani 1 1 d .
H83 H -0.0915 1.1242 0.1250 0.034 Uiso 1 1 calc R
C84 C -0.06849(17) 1.0050(3) 0.07346(9) 0.0310(6) Uani 1 1 d .
H84 H -0.1034 1.0529 0.0524 0.037 Uiso 1 1 calc R
C85 C -0.02513(17) 0.8937(3) 0.06099(9) 0.0301(6) Uani 1 1 d .
H85 H -0.0300 0.8654 0.0314 0.036 Uiso 1 1 calc R
C86 C 0.02591(17) 0.8225(2) 0.09176(8) 0.0247(5) Uani 1 1 d .
H86 H 0.0554 0.7455 0.0832 0.030 Uiso 1 1 calc R
C91 C 0.02038(15) 0.7536(2) 0.22084(7) 0.0169(5) Uani 1 1 d .
C92 C -0.05482(16) 0.6698(2) 0.21444(8) 0.0208(5) Uani 1 1 d .
H92 H -0.0609 0.6231 0.1878 0.025 Uiso 1 1 calc R
C93 C -0.12019(17) 0.6553(2) 0.24700(8) 0.0242(5) Uani 1 1 d .
H93 H -0.1720 0.5997 0.2425 0.029 Uiso 1 1 calc R
C94 C -0.11045(17) 0.7216(2) 0.28636(8) 0.0237(5) Uani 1 1 d .
H94 H -0.1553 0.7110 0.3087 0.028 Uiso 1 1 calc R
C95 C -0.03540(17) 0.8031(2) 0.29293(8) 0.0243(5) Uani 1 1 d .
H95 H -0.0285 0.8476 0.3200 0.029 Uiso 1 1 calc R
C96 C 0.02947(16) 0.8202(2) 0.26041(7) 0.0204(5) Uani 1 1 d .
H96 H 0.0803 0.8773 0.2649 0.024 Uiso 1 1 calc R
N97 N 0.88077(15) 0.4341(2) 0.14314(7) 0.0296(5) Uani 1 1 d .
C97 C 0.80381(17) 0.4186(2) 0.13328(8) 0.0208(5) Uani 1 1 d .
O98 O 0.58999(12) 0.58849(16) 0.17253(5) 0.0266(4) Uani 1 1 d .
C98 C 0.62444(16) 0.5184(2) 0.14880(8) 0.0203(5) Uani 1 1 d .

loop_
_atom_site_aniso_label
_atom_site_aniso_U_11
_atom_site_aniso_U_22
_atom_site_aniso_U_33
_atom_site_aniso_U_23
_atom_site_aniso_U_13
_atom_site_aniso_U_12
P1 0.0165(3) 0.0115(3) 0.0215(3) 0.0003(2) -0.0014(2) -0.0004(2)
N1 0.0178(10) 0.0140(10) 0.0263(11) -0.0019(8) -0.0003(8) -0.0012(8)
C1 0.0240(13) 0.0133(12) 0.0423(15) 0.0033(11) -0.0031(11) -0.0009(10)
P2 0.0158(3) 0.0123(3) 0.0205(3) -0.0011(2) 0.0000(2) -0.0013(2)
B2 0.0189(14) 0.0151(14) 0.0316(16) -0.0025(11) -0.0024(12) -0.0004(11)
P3 0.0147(3) 0.0124(3) 0.0215(3) -0.0008(2) -0.0009(2) -0.0002(2)
B3 0.0254(15) 0.0119(14) 0.0347(16) -0.0019(11) -0.0036(12) -0.0034(11)
B4 0.0247(15) 0.0148(14) 0.0354(16) 0.0053(12) -0.0048(12) -0.0058(12)
B5 0.0246(15) 0.0136(13) 0.0323(16) 0.0065(11) -0.0063(12) -0.0023(11)
Fe6 0.01480(17) 0.01108(17) 0.02273(18) 0.00126(13) -0.00224(13) -0.00067(13)
B7 0.0171(13) 0.0133(13) 0.0286(15) -0.0014(11) -0.0029(11) -0.0017(10)
B8 0.0211(14) 0.0171(14) 0.0306(15) 0.0010(11) -0.0031(12) -0.0022(11)
B9 0.0228(14) 0.0188(14) 0.0245(14) 0.0031(11) -0.0044(11) -0.0062(11)
B10 0.0150(13) 0.0193(14) 0.0250(14) 0.0011(11) -0.0019(11) -0.0038(11)
C11 0.0232(13) 0.0181(12) 0.0250(13) -0.0003(10) 0.0001(10) 0.0004(10)
C12 0.0244(14) 0.0308(15) 0.0315(14) -0.0011(11) 0.0049(11) 0.0026(11)
C21 0.0224(13) 0.0155(12) 0.0273(13) 0.0010(10) -0.0033(10) -0.0042(10)
C22 0.0327(14) 0.0158(13) 0.0310(14) -0.0008(10) -0.0011(11) -0.0062(11)
C31 0.0205(12) 0.0169(12) 0.0277(13) 0.0035(10) -0.0024(10) 0.0026(10)
C32 0.0280(14) 0.0231(14) 0.0334(14) 0.0098(11) -0.0023(11) 0.0043(11)
C41 0.0213(12) 0.0138(12) 0.0177(11) 0.0018(9) -0.0008(9) -0.0034(9)
C42 0.0201(12) 0.0149(12) 0.0244(12) 0.0009(9) -0.0007(10) 0.0009(10)
C43 0.0209(13) 0.0201(13) 0.0322(14) -0.0006(10) -0.0065(10) -0.0043(10)
C44 0.0269(13) 0.0152(12) 0.0264(13) -0.0023(10) -0.0012(10) -0.0035(10)
C45 0.0242(13) 0.0137(12) 0.0250(13) -0.0005(9) 0.0031(10) 0.0029(10)
C46 0.0177(12) 0.0164(12) 0.0223(12) 0.0002(9) 0.0001(9) -0.0016(9)
C51 0.0223(12) 0.0121(11) 0.0220(12) -0.0011(9) -0.0019(10) -0.0029(9)
C52 0.0227(13) 0.0143(12) 0.0265(13) -0.0012(10) 0.0021(10) -0.0033(10)
C53 0.0346(15) 0.0202(13) 0.0235(13) -0.0006(10) 0.0029(11) -0.0056(11)
C54 0.0361(15) 0.0254(14) 0.0243(13) 0.0046(10) -0.0074(11) -0.0011(12)
C55 0.0247(14) 0.0287(15) 0.0321(14) 0.0000(11) -0.0059(11) 0.0040(11)
C56 0.0210(13) 0.0229(13) 0.0256(13) -0.0014(10) -0.0006(10) -0.0012(10)
C61 0.0187(12) 0.0103(11) 0.0267(13) -0.0036(9) 0.0050(10) 0.0002(9)
C62 0.0204(13) 0.0159(12) 0.0344(14) -0.0035(10) 0.0022(10) 0.0002(10)
C63 0.0172(13) 0.0183(13) 0.0518(17) -0.0077(12) 0.0041(11) -0.0028(10)
C64 0.0268(14) 0.0158(13) 0.0482(17) -0.0021(12) 0.0179(12) -0.0042(11)
C65 0.0420(16) 0.0204(13) 0.0292(14) 0.0011(11) 0.0121(12) -0.0004(12)
C66 0.0285(14) 0.0169(12) 0.0277(13) -0.0048(10) 0.0036(11) -0.0033(10)
C71 0.0146(11) 0.0141(12) 0.0237(12) -0.0044(9) 0.0005(9) 0.0027(9)
C72 0.0210(12) 0.0140(12) 0.0248(12) -0.0011(9) 0.0008(10) 0.0023(10)
C73 0.0220(13) 0.0200(13) 0.0278(13) -0.0042(10) -0.0052(10) 0.0042(10)
C74 0.0191(13) 0.0196(13) 0.0387(15) -0.0065(11) -0.0031(11) -0.0036(10)
C75 0.0239(13) 0.0158(12) 0.0338(14) 0.0002(10) 0.0031(11) -0.0015(10)
C76 0.0193(12) 0.0157(12) 0.0242(12) 0.0010(9) -0.0001(10) 0.0023(10)
C81 0.0130(11) 0.0171(12) 0.0263(13) 0.0046(9) -0.0010(9) -0.0027(9)
C82 0.0193(12) 0.0174(13) 0.0335(14) 0.0020(10) -0.0013(10) -0.0023(10)
C83 0.0185(13) 0.0191(13) 0.0466(17) 0.0077(11) 0.0016(11) 0.0001(10)
C84 0.0208(13) 0.0305(15) 0.0415(16) 0.0153(12) -0.0064(11) -0.0028(11)
C85 0.0252(14) 0.0360(16) 0.0289(14) 0.0046(12) -0.0048(11) -0.0074(12)
C86 0.0221(13) 0.0224(13) 0.0297(14) 0.0020(10) -0.0019(10) -0.0024(10)
C91 0.0167(12) 0.0112(11) 0.0230(12) 0.0012(9) 0.0017(9) 0.0029(9)
C92 0.0215(13) 0.0146(12) 0.0262(13) -0.0019(9) -0.0011(10) 0.0015(10)
C93 0.0203(13) 0.0141(12) 0.0381(15) 0.0014(10) 0.0014(11) -0.0029(10)
C94 0.0248(13) 0.0165(12) 0.0301(14) 0.0051(10) 0.0072(11) 0.0037(10)
C95 0.0262(13) 0.0216(13) 0.0253(13) -0.0042(10) 0.0025(10) 0.0021(11)
C96 0.0189(12) 0.0153(12) 0.0269(13) -0.0017(9) -0.0005(10) -0.0021(9)
N97 0.0219(12) 0.0262(12) 0.0405(13) 0.0004(10) -0.0076(10) -0.0008(9)
C97 0.0243(14) 0.0124(12) 0.0257(13) 0.0029(9) -0.0024(10) 0.0005(10)
O98 0.0288(10) 0.0226(10) 0.0286(9) -0.0045(8) 0.0024(8) 0.0019(8)
C98 0.0162(12) 0.0189(13) 0.0256(13) 0.0055(10) -0.0038(10) -0.0029(10)

loop_
_atom_type_symbol
_atom_type_description
_atom_type_scat_dispersion_real
_atom_type_scat_dispersion_imag
_atom_type_scat_source
C C 0.0033 0.0016 'International Tables Vol C Tables 4.2.6.8 and 6.1.1.4'
H H 0.0000 0.0000 'International Tables Vol C Tables 4.2.6.8 and 6.1.1.4'
B B 0.0013 0.0007 'International Tables Vol C Tables 4.2.6.8 and 6.1.1.4'
N N 0.0061 0.0033 'International Tables Vol C Tables 4.2.6.8 and 6.1.1.4'
O O 0.0106 0.0060 'International Tables Vol C Tables 4.2.6.8 and 6.1.1.4'
P P 0.1023 0.0942 'International Tables Vol C Tables 4.2.6.8 and 6.1.1.4'
Fe Fe 0.3463 0.8444 'International Tables Vol C Tables 4.2.6.8 and 6.1.1.4'

loop_
_geom_angle_atom_site_label_1
_geom_angle_atom_site_label_2
_geom_angle_atom_site_label_3
_geom_angle
C31 P1 C21 105.64(11)
C31 P1 C11 104.25(11)
C21 P1 C11 100.78(11)
C31 P1 Fe6 113.32(8)
C21 P1 Fe6 115.65(8)
C11 P1 Fe6 115.72(8)
P3 N1 P2 134.18(13)
B2 C1 B4 109.7(2)
B2 C1 B5 75.08(17)
B4 C1 B5 69.47(18)
B2 C1 B3 69.16(17)
B4 C1 B3 68.94(18)
B5 C1 B3 109.6(2)
B2 C1 H1 123.6
B4 C1 H1 126.6
B5 C1 H1 123.6
B3 C1 H1 126.8
N1 P2 C61 111.59(10)
N1 P2 C51 112.87(11)
C61 P2 C51 109.15(11)
N1 P2 C41 106.29(10)
C61 P2 C41 109.67(10)
C51 P2 C41 107.11(10)
C1 B2 B7 109.2(2)
C1 B2 B3 55.94(15)
B7 B2 B3 59.97(15)
C1 B2 B5 52.55(15)
B7 B2 B5 100.97(18)
B3 B2 B5 88.30(17)
C1 B2 Fe6 114.21(18)
B7 B2 Fe6 66.08(12)
B3 B2 Fe6 111.66(16)
B5 B2 Fe6 63.84(11)
C1 B2 H2 121.5
B7 B2 H2 120.4
B3 B2 H2 129.0
B5 B2 H2 133.6
Fe6 B2 H2 112.9
N1 P3 C91 109.65(10)
N1 P3 C71 114.92(10)
C91 P3 C71 109.91(11)
N1 P3 C81 109.12(11)
C91 P3 C81 105.48(10)
C71 P3 C81 107.32(11)
C1 B3 B8 107.9(2)
C1 B3 B7 107.44(19)
B8 B3 B7 62.16(15)
C1 B3 B4 55.01(16)
B8 B3 B4 59.33(16)
B7 B3 B4 103.04(19)
C1 B3 B2 54.90(14)
B8 B3 B2 103.30(18)
B7 B3 B2 59.02(14)
B4 B3 B2 91.61(18)
C1 B3 H3 122.8
B8 B3 H3 120.4
B7 B3 H3 120.8
B4 B3 H3 130.0
B2 B3 H3 130.1
C1 B4 B8 108.7(2)
C1 B4 B9 107.82(19)
B8 B4 B9 61.50(15)
C1 B4 B3 56.04(16)
B8 B4 B3 59.24(15)
B9 B4 B3 102.74(18)
C1 B4 B5 55.35(15)
B8 B4 B5 103.21(18)
B9 B4 B5 58.94(15)
B3 B4 B5 92.44(18)
C1 B4 H4 122.0
B8 B4 H4 120.5
B9 B4 H4 121.2
B3 B4 H4 129.6
B5 B4 H4 129.8
C1 B5 B9 108.5(2)
C1 B5 B4 55.18(15)
B9 B5 B4 59.93(15)
C1 B5 B2 52.38(14)
B9 B5 B2 100.85(17)
B4 B5 B2 87.65(17)
C1 B5 Fe6 113.85(17)
B9 B5 Fe6 66.69(12)
B4 B5 Fe6 111.77(16)
B2 B5 Fe6 63.63(11)
C1 B5 H5 122.0
B9 B5 H5 120.4
B4 B5 H5 129.3
B2 B5 H5 133.9
Fe6 B5 H5 112.8
C98 Fe6 C97 97.71(10)
C98 Fe6 B10 79.30(11)
C97 Fe6 B10 170.54(10)
C98 Fe6 B2 165.52(10)
C97 Fe6 B2 91.19(10)
B10 Fe6 B2 90.08(10)
C98 Fe6 B7 125.51(10)
C97 Fe6 B7 136.45(10)
B10 Fe6 B7 48.26(10)
B2 Fe6 B7 47.94(10)
C98 Fe6 B5 117.17(11)
C97 Fe6 B5 82.84(10)
B10 Fe6 B5 90.52(11)
B2 Fe6 B5 52.53(11)
B7 Fe6 B5 81.80(10)
C98 Fe6 B9 84.34(11)
C97 Fe6 B9 121.84(10)
B10 Fe6 B9 49.18(10)
B2 Fe6 B9 81.27(11)
B7 Fe6 B9 72.82(10)
B5 Fe6 B9 47.53(10)
C98 Fe6 P1 90.03(8)
C97 Fe6 P1 88.53(7)
B10 Fe6 P1 100.39(8)
B2 Fe6 P1 101.64(8)
B7 Fe6 P1 86.62(8)
B5 Fe6 P1 152.28(8)
B9 Fe6 P1 149.58(7)
B10 B7 B2 116.3(2)
B10 B7 B3 111.6(2)
B2 B7 B3 61.02(15)
B10 B7 B8 56.46(14)
B2 B7 B8 101.93(18)
B3 B7 B8 58.26(15)
B10 B7 Fe6 60.68(12)
B2 B7 Fe6 65.98(12)
B3 B7 Fe6 112.35(16)
B8 B7 Fe6 97.82(15)
B10 B7 H7 118.0
B2 B7 H7 118.3
B3 B7 H7 118.8
B8 B7 H7 131.5
Fe6 B7 H7 121.8
B10 B8 B3 114.6(2)
B10 B8 B4 115.9(2)
B3 B8 B4 61.42(16)
B10 B8 B9 60.25(15)
B3 B8 B9 103.04(19)
B4 B8 B9 59.75(15)
B10 B8 B7 58.37(15)
B3 B8 B7 59.58(15)
B4 B8 B7 102.69(19)
B9 B8 B7 90.87(17)
B10 B8 H8 115.4
B3 B8 H8 119.6
B4 B8 H8 119.2
B9 B8 H8 130.3
B7 B8 H8 131.4
B10 B9 B5 115.5(2)
B10 B9 B4 111.25(19)
B5 B9 B4 61.13(16)
B10 B9 B8 56.20(14)
B5 B9 B8 102.81(19)
B4 B9 B8 58.75(15)
B10 B9 Fe6 59.83(12)
B5 B9 Fe6 65.77(12)
B4 B9 Fe6 111.95(17)
B8 B9 Fe6 97.78(15)
B10 B9 H9 118.8
B5 B9 H9 118.2
B4 B9 H9 118.8
B8 B9 H9 130.9
Fe6 B9 H9 122.3
B8 B10 B7 65.17(16)
B8 B10 B9 63.55(16)
B7 B10 B9 96.64(19)
B8 B10 Fe6 110.12(17)
B7 B10 Fe6 71.05(13)
B9 B10 Fe6 70.99(13)
B8 B10 H10 128.0
B7 B10 H10 131.2
B9 B10 H10 132.0
Fe6 B10 H10 121.9
C12 C11 P1 114.88(17)
C12 C11 H11A 108.5
P1 C11 H11A 108.5
C12 C11 H11B 108.5
P1 C11 H11B 108.5
H11A C11 H11B 107.5
C11 C12 H12A 109.5
C11 C12 H12B 109.5
H12A C12 H12B 109.5
C11 C12 H12C 109.5
H12A C12 H12C 109.5
H12B C12 H12C 109.5
C22 C21 P1 116.13(17)
C22 C21 H21A 108.3
P1 C21 H21A 108.3
C22 C21 H21B 108.3
P1 C21 H21B 108.3
H21A C21 H21B 107.4
C21 C22 H22A 109.5
C21 C22 H22B 109.5
H22A C22 H22B 109.5
C21 C22 H22C 109.5
H22A C22 H22C 109.5
H22B C22 H22C 109.5
C32 C31 P1 116.84(17)
C32 C31 H31A 108.1
P1 C31 H31A 108.1
C32 C31 H31B 108.1
P1 C31 H31B 108.1
H31A C31 H31B 107.3
C31 C32 H32A 109.5
C31 C32 H32B 109.5
H32A C32 H32B 109.5
C31 C32 H32C 109.5
H32A C32 H32C 109.5
H32B C32 H32C 109.5
C42 C41 C46 119.9(2)
C42 C41 P2 119.47(17)
C46 C41 P2 120.43(17)
C41 C42 C43 119.8(2)
C41 C42 H42 120.1
C43 C42 H42 120.1
C44 C43 C42 120.1(2)
C44 C43 H43 119.9
C42 C43 H43 119.9
C45 C44 C43 120.5(2)
C45 C44 H44 119.8
C43 C44 H44 119.8
C44 C45 C46 120.0(2)
C44 C45 H45 120.0
C46 C45 H45 120.0
C45 C46 C41 119.7(2)
C45 C46 H46 120.2
C41 C46 H46 120.2
C52 C51 C56 119.5(2)
C52 C51 P2 118.45(18)
C56 C51 P2 121.90(17)
C53 C52 C51 120.3(2)
C53 C52 H52 119.9
C51 C52 H52 119.9
C54 C53 C52 119.9(2)
C54 C53 H53 120.0
C52 C53 H53 120.0
C53 C54 C55 120.2(2)
C53 C54 H54 119.9
C55 C54 H54 119.9
C56 C55 C54 120.8(2)
C56 C55 H55 119.6
C54 C55 H55 119.6
C55 C56 C51 119.3(2)
C55 C56 H56 120.3
C51 C56 H56 120.3
C66 C61 C62 119.6(2)
C66 C61 P2 117.11(18)
C62 C61 P2 122.42(18)
C63 C62 C61 119.4(2)
C63 C62 H62 120.3
C61 C62 H62 120.3
C64 C63 C62 121.1(2)
C64 C63 H63 119.5
C62 C63 H63 119.5
C63 C64 C65 119.9(2)
C63 C64 H64 120.1
C65 C64 H64 120.1
C66 C65 C64 119.7(2)
C66 C65 H65 120.2
C64 C65 H65 120.2
C65 C66 C61 120.4(2)
C65 C66 H66 119.8
C61 C66 H66 119.8
C76 C71 C72 119.4(2)
C76 C71 P3 120.81(17)
C72 C71 P3 119.59(17)
C73 C72 C71 120.0(2)
C73 C72 H72 120.0
C71 C72 H72 120.0
C72 C73 C74 120.2(2)
C72 C73 H73 119.9
C74 C73 H73 119.9
C75 C74 C73 120.0(2)
C75 C74 H74 120.0
C73 C74 H74 120.0
C74 C75 C76 120.3(2)
C74 C75 H75 119.9
C76 C75 H75 119.9
C75 C76 C71 120.1(2)
C75 C76 H76 120.0
C71 C76 H76 120.0
C86 C81 C82 119.8(2)
C86 C81 P3 120.62(18)
C82 C81 P3 119.55(18)
C83 C82 C81 120.2(2)
C83 C82 H82 119.9
C81 C82 H82 119.9
C84 C83 C82 119.6(2)
C84 C83 H83 120.2
C82 C83 H83 120.2
C85 C84 C83 120.5(2)
C85 C84 H84 119.8
C83 C84 H84 119.8
C84 C85 C86 120.1(2)
C84 C85 H85 120.0
C86 C85 H85 120.0
C81 C86 C85 119.8(2)
C81 C86 H86 120.1
C85 C86 H86 120.1
C96 C91 C92 119.6(2)
C96 C91 P3 123.73(17)
C92 C91 P3 116.63(17)
C93 C92 C91 119.8(2)
C93 C92 H92 120.1
C91 C92 H92 120.1
C92 C93 C94 120.2(2)
C92 C93 H93 119.9
C94 C93 H93 119.9
C95 C94 C93 120.0(2)
C95 C94 H94 120.0
C93 C94 H94 120.0
C96 C95 C94 120.4(2)
C96 C95 H95 119.8
C94 C95 H95 119.8
C95 C96 C91 120.0(2)
C95 C96 H96 120.0
C91 C96 H96 120.0
N97 C97 Fe6 175.2(2)
O98 C98 Fe6 177.1(2)

loop_
_geom_bond_atom_site_label_1
_geom_bond_atom_site_label_2
_geom_bond_distance
P1 C31 1.824(2)
P1 C21 1.830(2)
P1 C11 1.835(2)
P1 Fe6 2.2655(8)
N1 P3 1.588(2)
N1 P2 1.588(2)
C1 B2 1.600(4)
C1 B4 1.600(4)
C1 B5 1.604(4)
C1 B3 1.620(4)
C1 H1 1.1200
P2 C61 1.801(2)
P2 C51 1.806(2)
P2 C41 1.808(2)
B2 B7 1.791(4)
B2 B3 1.828(4)
B2 B5 1.952(4)
B2 Fe6 2.204(3)
B2 H2 1.1200
P3 C91 1.801(2)
P3 C71 1.805(2)
P3 C81 1.809(2)
B3 B8 1.784(4)
B3 B7 1.809(4)
B3 B4 1.823(4)
B3 H3 1.1200
B4 B8 1.785(4)
B4 B9 1.804(4)
B4 B5 1.826(4)
B4 H4 1.1200
B5 B9 1.786(4)
B5 Fe6 2.208(3)
B5 H5 1.1200
Fe6 C98 1.782(3)
Fe6 C97 1.956(3)
Fe6 B10 2.033(3)
Fe6 B7 2.205(3)
Fe6 B9 2.223(3)
B7 B10 1.740(4)
B7 B8 1.855(4)
B7 H7 1.1200
B8 B10 1.703(4)
B8 B9 1.835(4)
B8 H8 1.1200
B9 B10 1.780(4)
B9 H9 1.1200
B10 H10 1.1200
C11 C12 1.532(3)
C11 H11A 0.9900
C11 H11B 0.9900
C12 H12A 0.9800
C12 H12B 0.9800
C12 H12C 0.9800
C21 C22 1.520(3)
C21 H21A 0.9900
C21 H21B 0.9900
C22 H22A 0.9800
C22 H22B 0.9800
C22 H22C 0.9800
C31 C32 1.526(3)
C31 H31A 0.9900
C31 H31B 0.9900
C32 H32A 0.9800
C32 H32B 0.9800
C32 H32C 0.9800
C41 C42 1.388(3)
C41 C46 1.399(3)
C42 C43 1.388(3)
C42 H42 0.9500
C43 C44 1.382(3)
C43 H43 0.9500
C44 C45 1.380(3)
C44 H44 0.9500
C45 C46 1.390(3)
C45 H45 0.9500
C46 H46 0.9500
C51 C52 1.397(3)
C51 C56 1.403(3)
C52 C53 1.385(3)
C52 H52 0.9500
C53 C54 1.382(4)
C53 H53 0.9500
C54 C55 1.385(4)
C54 H54 0.9500
C55 C56 1.383(3)
C55 H55 0.9500
C56 H56 0.9500
C61 C66 1.393(3)
C61 C62 1.396(3)
C62 C63 1.386(3)
C62 H62 0.9500
C63 C64 1.376(4)
C63 H63 0.9500
C64 C65 1.391(4)
C64 H64 0.9500
C65 C66 1.387(3)
C65 H65 0.9500
C66 H66 0.9500
C71 C76 1.392(3)
C71 C72 1.403(3)
C72 C73 1.386(3)
C72 H72 0.9500
C73 C74 1.387(3)
C73 H73 0.9500
C74 C75 1.384(3)
C74 H74 0.9500
C75 C76 1.390(3)
C75 H75 0.9500
C76 H76 0.9500
C81 C86 1.384(3)
C81 C82 1.395(3)
C82 C83 1.387(3)
C82 H82 0.9500
C83 C84 1.386(4)
C83 H83 0.9500
C84 C85 1.378(4)
C84 H84 0.9500
C85 C86 1.394(3)
C85 H85 0.9500
C86 H86 0.9500
C91 C96 1.396(3)
C91 C92 1.399(3)
C92 C93 1.383(3)
C92 H92 0.9500
C93 C94 1.390(3)
C93 H93 0.9500
C94 C95 1.384(3)
C94 H94 0.9500
C95 C96 1.380(3)
C95 H95 0.9500
C96 H96 0.9500
N97 C97 1.147(3)
O98 C98 1.148(3)
